data_4002008
loop_
_publ_author_name
'Kono, Takahiro'
'Kumaki, Daisuke'
'Nishida, Jun-ichi'
'Sakanoue, Tomo'
'Kakita, Motoyasu'
'Tada, Hirokazu'
'Tokito, Shizuo'
'Yamashita, Yoshiro'

_publ_section_title
;
 High-Performance and Light-Emitting n-Type Organic Field-Effect
 Transistors Based on Dithienylbenzothiadiazole and Related Heterocycles
;
_journal_issue 6
_journal_name_full 'Chemistry of Materials'
_journal_page_first 1218
_journal_paper_doi 10.1021/cm062889+
_journal_volume 19
_journal_year 2007
_chemical_formula_sum 'C30 H16 F6 N2 S2'
_chemical_formula_weight 582.58
_space_group_IT_number 15
_symmetry_cell_setting monoclinic
_symmetry_Int_Tables_number 15
_symmetry_space_group_name_Hall '-C 2yc'
_symmetry_space_group_name_H-M 'C 1 2/c 1'
_cell_angle_alpha 90
_cell_angle_beta 100.44(5)
_cell_angle_gamma 90
_cell_formula_units_Z 8
_cell_length_a 40.89(5)
_cell_length_b 6.142(9)
_cell_length_c 19.32(2)
_cell_measurement_reflns_used 15361
_cell_measurement_temperature 93.2
_cell_measurement_theta_max 27.6
_cell_measurement_theta_min 3.0
_cell_volume 4772(10)
_computing_cell_refinement PROCESS-AUTO
_computing_data_collection PROCESS-AUTO
_computing_data_reduction 'teXsan Ver. 1.11'
_computing_publication_material 'teXsan Ver. 1.11'
_computing_structure_refinement 'teXsan Ver. 1.10'
_computing_structure_solution SIR92
_diffrn_detector_area_resol_mean 10.00
_diffrn_measured_fraction_theta_full 0.9808
_diffrn_measured_fraction_theta_max 0.9808
_diffrn_measurement_device_type 'Rigaku RAXIS-RAPID Imaging Plate'
_diffrn_measurement_method \w
_diffrn_radiation_type 'Mo K\a'
_diffrn_radiation_wavelength 0.7107
_diffrn_reflns_av_R_equivalents 0.047
_diffrn_reflns_limit_h_max 52
_diffrn_reflns_limit_h_min -52
_diffrn_reflns_limit_k_max 7
_diffrn_reflns_limit_k_min -7
_diffrn_reflns_limit_l_max 24
_diffrn_reflns_limit_l_min -25
_diffrn_reflns_number 20393
_diffrn_reflns_theta_full 27.48
_diffrn_reflns_theta_max 27.48
_exptl_absorpt_coefficient_mu 0.222
_exptl_absorpt_correction_T_max 0.985
_exptl_absorpt_correction_T_min 0.587
_exptl_absorpt_correction_type multi-scan
_exptl_absorpt_process_details '(Higashi, 1995)'
_exptl_crystal_colour red
_exptl_crystal_density_diffrn 1.216
_exptl_crystal_density_method 'not measured'
_exptl_crystal_description platelet
_exptl_crystal_size_max 0.500
_exptl_crystal_size_mid 0.300
_exptl_crystal_size_min 0.070
_refine_diff_density_max 0.59
_refine_diff_density_min -0.55
_refine_ls_extinction_method none
_refine_ls_goodness_of_fit_ref 0.854
_refine_ls_hydrogen_treatment noref
_refine_ls_number_parameters 355
_refine_ls_number_reflns 5040
_refine_ls_R_factor_gt 0.0498
_refine_ls_shift/su_max 0.0076
_refine_ls_structure_factor_coef Fsqd
_refine_ls_weighting_details 'w = 1/[\s^2^(Fo^2^) + (0.05000(Max(Fo^2^,0) + 2Fc^2^)/3)^2^]'
_refine_ls_weighting_scheme calc
_refine_ls_wR_factor_ref 0.1137
_reflns_number_gt 3300
_reflns_number_total 5365
_reflns_threshold_expression F^2^>2.0\s(F^2^)
_cod_data_source_file cm062889%2Bsi20061206_071549.cif
_cod_data_source_block compound3
_cod_original_cell_volume 4771(38)
_cod_original_formula_sum 'C30 H16 F6 N2 S2 '
_cod_database_code 4002008

loop_
_symmetry_equiv_pos_as_xyz
x,y,z
-x,y,1/2-z
-x,-y,-z
x,-y,1/2+z
1/2+x,1/2+y,z
1/2-x,1/2+y,1/2-z
1/2-x,1/2-y,-z
1/2+x,1/2-y,1/2+z

loop_
_atom_site_label
_atom_site_type_symbol
_atom_site_fract_x
_atom_site_fract_y
_atom_site_fract_z
_atom_site_U_iso_or_equiv
_atom_site_adp_type
_atom_site_occupancy
_atom_site_calc_flag
_atom_site_refinement_flags
S(1) S 0.31681(2) 0.3257(1) 0.55194(3) 0.0222(2) Uani 1.00 d .
S(2) S 0.15240(2) 0.2356(1) 0.71064(3) 0.0225(2) Uani 1.00 d .
F(1) F 0.4478(1) 0.8512(7) 0.4126(2) 0.032(1) Uiso 0.50 d P
F(2) F 0.4803(1) 0.5716(8) 0.4302(2) 0.032(1) Uiso 0.50 d P
F(3) F 0.4433(1) 0.6034(8) 0.3336(2) 0.031(1) Uiso 0.50 d P
F(4) F 0.00746(9) 0.6246(7) 0.8354(2) 0.0317(10) Uiso 0.50 d P
F(5) F 0.0242(1) 0.4583(8) 0.9333(2) 0.038(1) Uiso 0.50 d P
F(6) F -0.0090(1) 0.2942(8) 0.8497(3) 0.031(1) Uiso 0.50 d P
F(7) F 0.4785(1) 0.6210(8) 0.4401(3) 0.037(1) Uiso 0.50 d P
F(8) F 0.4492(1) 0.5544(8) 0.3387(2) 0.032(1) Uiso 0.50 d P
F(9) F 0.4410(1) 0.8521(8) 0.3944(2) 0.037(1) Uiso 0.50 d P
F(10) F 0.0161(1) 0.6463(7) 0.8577(2) 0.041(1) Uiso 0.50 d P
F(11) F 0.0234(1) 0.3945(8) 0.9383(2) 0.033(1) Uiso 0.50 d P
F(12) F -0.0095(1) 0.3411(9) 0.8390(3) 0.046(2) Uiso 0.50 d P
N(1) N 0.25191(5) 0.4351(4) 0.5685(1) 0.0220(6) Uani 1.00 d .
N(2) N 0.19351(5) 0.3950(4) 0.6240(1) 0.0224(6) Uani 1.00 d .
C(1) C 0.24744(6) 0.2600(4) 0.6091(1) 0.0198(7) Uani 1.00 d .
C(2) C 0.27277(6) 0.0983(5) 0.6241(1) 0.0206(7) Uani 1.00 d .
C(3) C 0.26689(7) -0.0720(4) 0.6675(1) 0.0223(7) Uani 1.00 d .
C(4) C 0.23741(7) -0.0925(4) 0.6938(1) 0.0228(7) Uani 1.00 d .
C(5) C 0.21161(6) 0.0572(4) 0.6787(1) 0.0208(7) Uani 1.00 d .
C(6) C 0.21742(6) 0.2383(4) 0.6364(1) 0.0201(7) Uani 1.00 d .
C(7) C 0.19880(7) 0.5595(5) 0.5845(1) 0.0257(8) Uani 1.00 d .
C(8) C 0.22712(7) 0.5784(4) 0.5571(1) 0.0245(7) Uani 1.00 d .
C(9) C 0.30412(6) 0.1067(4) 0.5971(1) 0.0214(7) Uani 1.00 d .
C(10) C 0.32792(7) -0.0557(5) 0.6038(1) 0.0232(7) Uani 1.00 d .
C(11) C 0.35575(7) -0.0040(5) 0.5738(1) 0.0233(7) Uani 1.00 d .
C(12) C 0.35383(6) 0.1984(4) 0.5430(1) 0.0212(7) Uani 1.00 d .
C(13) C 0.37737(6) 0.3050(5) 0.5053(1) 0.0219(7) Uani 1.00 d .
C(14) C 0.40815(7) 0.2124(5) 0.5018(2) 0.0296(8) Uani 1.00 d .
C(15) C 0.43082(7) 0.3175(5) 0.4690(2) 0.0311(9) Uani 1.00 d .
C(16) C 0.42338(7) 0.5210(5) 0.4380(1) 0.0254(8) Uani 1.00 d .
C(17) C 0.39253(7) 0.6128(5) 0.4397(1) 0.0316(8) Uani 1.00 d .
C(18) C 0.37013(7) 0.5076(5) 0.4728(1) 0.0296(8) Uani 1.00 d .
C(19) C 0.44823(7) 0.6341(5) 0.4038(1) 0.0297(8) Uani 1.00 d .
C(20) C 0.18088(6) 0.0282(4) 0.7064(1) 0.0207(7) Uani 1.00 d .
C(21) C 0.17131(7) -0.1577(5) 0.7366(1) 0.0243(7) Uani 1.00 d .
C(22) C 0.14215(7) -0.1331(5) 0.7651(1) 0.0250(8) Uani 1.00 d .
C(23) C 0.12898(6) 0.0728(5) 0.7561(1) 0.0222(7) Uani 1.00 d .
C(24) C 0.10027(6) 0.1643(5) 0.7821(1) 0.0224(7) Uani 1.00 d .
C(25) C 0.08632(7) 0.0518(5) 0.8330(1) 0.0264(8) Uani 1.00 d .
C(26) C 0.06015(7) 0.1370(5) 0.8596(1) 0.0288(8) Uani 1.00 d .
C(27) C 0.04735(7) 0.3404(5) 0.8370(1) 0.0258(8) Uani 1.00 d .
C(28) C 0.06084(7) 0.4544(5) 0.7862(1) 0.0273(8) Uani 1.00 d .
C(29) C 0.08664(7) 0.3650(5) 0.7592(1) 0.0248(8) Uani 1.00 d .
C(30) C 0.01876(8) 0.4301(5) 0.8656(2) 0.0339(9) Uani 1.00 d .
H(1) H 0.2840 -0.1798 0.6802 0.0275 Uiso 1.00 calc .
H(2) H 0.2350 -0.2145 0.7237 0.0282 Uiso 1.00 calc .
H(3) H 0.1821 0.6723 0.5751 0.0314 Uiso 1.00 calc .
H(4) H 0.2294 0.7025 0.5282 0.0321 Uiso 1.00 calc .
H(5) H 0.3257 -0.1934 0.6268 0.0300 Uiso 1.00 calc .
H(6) H 0.3747 -0.0987 0.5759 0.0294 Uiso 1.00 calc .
H(7) H 0.4138 0.0733 0.5236 0.0343 Uiso 1.00 calc .
H(8) H 0.4518 0.2509 0.4669 0.0358 Uiso 1.00 calc .
H(9) H 0.3869 0.7528 0.4166 0.0372 Uiso 1.00 calc .
H(10) H 0.3485 0.5715 0.4743 0.0377 Uiso 1.00 calc .
H(11) H 0.1835 -0.2922 0.7392 0.0316 Uiso 1.00 calc .
H(12) H 0.1323 -0.2495 0.7875 0.0304 Uiso 1.00 calc .
H(13) H 0.0950 -0.0882 0.8497 0.0321 Uiso 1.00 calc .
H(14) H 0.0507 0.0590 0.8937 0.0354 Uiso 1.00 calc .
H(15) H 0.0515 0.5937 0.7699 0.0338 Uiso 1.00 calc .
H(16) H 0.0957 0.4409 0.7231 0.0308 Uiso 1.00 calc .

loop_
_atom_site_aniso_label
_atom_site_aniso_U_11
_atom_site_aniso_U_22
_atom_site_aniso_U_33
_atom_site_aniso_U_12
_atom_site_aniso_U_13
_atom_site_aniso_U_23
S(1) 0.0225(4) 0.0209(4) 0.0239(3) 0.0022(3) 0.0062(3) 0.0006(3)
S(2) 0.0229(4) 0.0210(4) 0.0244(3) -0.0001(3) 0.0068(3) 0.0009(3)
N(1) 0.027(1) 0.020(1) 0.019(1) -0.002(1) 0.0037(9) -0.0024(9)
N(2) 0.024(1) 0.021(1) 0.021(1) 0.001(1) 0.0022(9) 0.0002(9)
C(1) 0.025(1) 0.018(1) 0.015(1) -0.001(1) 0.0015(10) -0.001(1)
C(2) 0.023(1) 0.021(2) 0.017(1) -0.001(1) 0.0028(10) -0.001(1)
C(3) 0.025(1) 0.018(1) 0.022(1) 0.001(1) -0.001(1) -0.001(1)
C(4) 0.027(1) 0.020(2) 0.020(1) -0.001(1) 0.001(1) 0.001(1)
C(5) 0.026(1) 0.019(1) 0.017(1) -0.003(1) 0.001(1) -0.003(1)
C(6) 0.023(1) 0.018(1) 0.018(1) 0.000(1) -0.0002(10) -0.004(1)
C(7) 0.030(2) 0.021(2) 0.023(1) 0.003(1) -0.002(1) -0.001(1)
C(8) 0.041(2) 0.013(1) 0.016(1) 0.002(1) -0.002(1) 0.000(1)
C(9) 0.025(1) 0.021(2) 0.018(1) 0.000(1) 0.002(1) -0.001(1)
C(10) 0.029(2) 0.021(2) 0.019(1) 0.000(1) 0.003(1) -0.001(1)
C(11) 0.023(1) 0.023(2) 0.023(1) 0.004(1) 0.003(1) 0.000(1)
C(12) 0.020(1) 0.022(2) 0.022(1) 0.002(1) 0.003(1) -0.001(1)
C(13) 0.023(1) 0.024(2) 0.019(1) -0.002(1) 0.004(1) -0.002(1)
C(14) 0.031(2) 0.022(2) 0.038(2) 0.004(1) 0.012(1) 0.003(1)
C(15) 0.024(2) 0.030(2) 0.041(2) 0.003(1) 0.013(1) -0.001(1)
C(16) 0.025(1) 0.029(2) 0.022(1) -0.002(1) 0.006(1) -0.005(1)
C(17) 0.033(2) 0.029(2) 0.033(2) 0.003(1) 0.007(1) 0.009(1)
C(18) 0.025(2) 0.031(2) 0.033(2) 0.006(1) 0.007(1) 0.006(1)
C(19) 0.033(2) 0.029(2) 0.028(2) 0.000(1) 0.007(1) 0.000(1)
C(20) 0.022(1) 0.020(2) 0.019(1) 0.002(1) 0.0023(10) 0.000(1)
C(21) 0.024(1) 0.024(2) 0.024(1) 0.002(1) 0.002(1) 0.002(1)
C(22) 0.026(2) 0.025(2) 0.025(1) -0.004(1) 0.006(1) 0.001(1)
C(23) 0.024(1) 0.022(2) 0.020(1) -0.003(1) 0.004(1) 0.000(1)
C(24) 0.022(1) 0.025(2) 0.020(1) -0.005(1) 0.005(1) -0.003(1)
C(25) 0.030(2) 0.023(2) 0.027(1) -0.002(1) 0.006(1) 0.003(1)
C(26) 0.032(2) 0.029(2) 0.027(1) -0.003(1) 0.011(1) 0.002(1)
C(27) 0.022(1) 0.029(2) 0.026(1) -0.002(1) 0.005(1) -0.004(1)
C(28) 0.027(2) 0.025(2) 0.030(2) -0.001(1) 0.004(1) 0.001(1)
C(29) 0.026(2) 0.024(2) 0.024(1) -0.003(1) 0.006(1) 0.004(1)
C(30) 0.032(2) 0.032(2) 0.039(2) -0.002(1) 0.012(1) -0.002(1)

loop_
_atom_type_symbol
_atom_type_description
_atom_type_scat_dispersion_real
_atom_type_scat_dispersion_imag
_atom_type_scat_source
C C 0.003 0.002
;International Tables for Crystallography
(1992, Vol. C, Tables 4.2.6.8 and 6.1.1.1)
;
H H 0.000 0.000
;International Tables for Crystallography
(1992, Vol. C, Table 6.1.1.2)
;
N N 0.006 0.003
;International Tables for Crystallography
(1992, Vol. C, Tables 4.2.6.8 and 6.1.1.1)
;
S S 0.125 0.123
;International Tables for Crystallography
(1992, Vol. C, Tables 4.2.6.8 and 6.1.1.1)
;
F F 0.017 0.010
;International Tables for Crystallography
(1992, Vol. C, Tables 4.2.6.8 and 6.1.1.1)
;
